data_2006768
loop_
_publ_author_name
'Kandasamy Chinnakali'
'Hoong-Kun Fun'
'Kamaraj Sriraghavan'
'Vaylakkavoor T.Ramakrishnan'

_publ_section_title
;
 <i>N</i>-(4-Nitrophenyl)-<i>trans</i>-2-aminocyclohexanol
;
_journal_issue 12
_journal_name_full 'Acta Crystallographica Section C'
_journal_page_first 1865
_journal_page_last 1867
_journal_paper_doi 10.1107/S0108270197010159
_journal_volume 53
_journal_year 1997
_chemical_formula_sum 'C12 H16 N2 O3'
_chemical_formula_weight 236.27
_chemical_name_systematic
;
N-4-Nitrophenyl-trans-2-aminocyclohexanol
;
_space_group_IT_number 15
_symmetry_cell_setting monoclinic
_symmetry_space_group_name_Hall '-C 2yc'
_symmetry_space_group_name_H-M 'C 1 2/c 1'
_audit_creation_method SHELXL
_cell_angle_alpha 90.00
_cell_angle_beta 122.300(10)
_cell_angle_gamma 90.00
_cell_formula_units_Z 8
_cell_length_a 18.703(2)
_cell_length_b 9.9550(10)
_cell_length_c 15.0160(10)
_cell_measurement_reflns_used 44
_cell_measurement_temperature 293(2)
_cell_measurement_theta_max 12.52
_cell_measurement_theta_min 5.32
_cell_volume 2363.2(5)
_computing_cell_refinement XSCANS
_computing_data_collection 'XSCANS (Siemens, 1994)'
_computing_data_reduction XSCANS
_computing_molecular_graphics 'SHELXTL/PC; program for geometric calculations: PARST (Nardelli, 1983)'
_computing_structure_refinement 'SHELXL93 (Sheldrick, 1993)'
_computing_structure_solution 'SHELXTL/PC (Sheldrick, 1990)'
_diffrn_ambient_temperature 293(2)
_diffrn_measurement_device 'Siemens P4 diffractometer'
_diffrn_measurement_method '\q/2\q scans'
_diffrn_radiation_monochromator graphite
_diffrn_radiation_source 'fine-focus sealed tube'
_diffrn_radiation_type MoK\a
_diffrn_radiation_wavelength 0.71073
_diffrn_reflns_av_R_equivalents 0.0183
_diffrn_reflns_av_sigmaI/netI 0.0579
_diffrn_reflns_limit_h_max 24
_diffrn_reflns_limit_h_min -1
_diffrn_reflns_limit_k_max 12
_diffrn_reflns_limit_k_min -1
_diffrn_reflns_limit_l_max 16
_diffrn_reflns_limit_l_min -19
_diffrn_reflns_number 3285
_diffrn_reflns_theta_max 27.49
_diffrn_reflns_theta_min 2.42
_diffrn_standards_decay_% <3
_diffrn_standards_interval_count 97
_diffrn_standards_number 3
_exptl_absorpt_coefficient_mu 0.096
_exptl_absorpt_correction_type none
_exptl_crystal_colour 'light brown'
_exptl_crystal_density_diffrn 1.328
_exptl_crystal_density_meas ?
_exptl_crystal_description 'rectangular slab'
_exptl_crystal_F_000 1008
_exptl_crystal_size_max 0.48
_exptl_crystal_size_mid 0.36
_exptl_crystal_size_min 0.26
_refine_diff_density_max 0.11
_refine_diff_density_min -0.17
_refine_ls_extinction_method none
_refine_ls_goodness_of_fit_all 0.817
_refine_ls_goodness_of_fit_obs 1.035
_refine_ls_hydrogen_treatment refall
_refine_ls_matrix_type full
_refine_ls_number_parameters 218
_refine_ls_number_reflns 2700
_refine_ls_number_restraints 0
_refine_ls_restrained_S_all 0.817
_refine_ls_restrained_S_obs 1.035
_refine_ls_R_factor_all 0.0971
_refine_ls_R_factor_obs .0387
_refine_ls_shift/esd_max 0.000
_refine_ls_shift/esd_mean 0.000
_refine_ls_structure_factor_coef Fsqd
_refine_ls_weighting_details 'w=1/[\s^2^(Fo^2^)+(0.0395P)^2^] where P=(Fo^2^+2Fc^2^)/3'
_refine_ls_weighting_scheme calc
_refine_ls_wR_factor_all 0.0956
_refine_ls_wR_factor_obs .0800
_reflns_number_observed 1293
_reflns_number_total 2700
_reflns_observed_criterion >2sigma(I)
_cod_data_source_file bm1172.cif
_cod_data_source_block ksr320
_cod_depositor_comments
;
The following automatic conversions were performed:

'_exptl_crystal_density_meas' value 'not measured' was changed to '?'
- the value is perceived as not measured.

Automatic conversion script
Id: cif_fix_values 3008 2015-01-20 13:52:24Z robertas 

The following automatic conversions were performed:

'_refine_ls_weighting_scheme' value 'calc
w=1/[\s^2^(Fo^2^)+(0.0395P)^2^] where P=(Fo^2^+2Fc^2^)/3' was changed
to 'calc'. New tag '_refine_ls_weighting_details' was created. The
value of the new tag was set to 'w=1/[\s^2^(Fo^2^)+(0.0395P)^2^]
where P=(Fo^2^+2Fc^2^)/3'.

Automatic conversion script
Id: cif_fix_values 3143 2015-03-26 13:38:13Z robertas 
;
_cod_original_cell_volume 2363.2(4)
_cod_original_sg_symbol_H-M 'C 2/c'
_cod_database_code 2006768

loop_
_symmetry_equiv_pos_as_xyz
'x, y, z'
'-x, y, -z+1/2'
'x+1/2, y+1/2, z'
'-x+1/2, y+1/2, -z+1/2'
'-x, -y, -z'
'x, -y, z-1/2'
'-x+1/2, -y+1/2, -z'
'x+1/2, -y+1/2, z-1/2'

loop_
_atom_site_aniso_label
_atom_site_aniso_U_11
_atom_site_aniso_U_22
_atom_site_aniso_U_33
_atom_site_aniso_U_12
_atom_site_aniso_U_13
_atom_site_aniso_U_23
O1 .1215(14) .0566(10) .1213(14) -.0094(10) .0698(12) -.0111(9)
O2 .0919(11) .0713(10) .0961(11) -.0264(8) .0525(9) .0003(8)
O3 .0816(9) .0516(8) .0613(8) -.0055(7) .0450(7) -.0060(7)
N1 .0458(8) .0516(9) .0612(9) -.0077(8) .0294(7) -.0104(8)
N2 .0866(13) .0584(12) .0596(10) -.0150(10) .0383(9) -.0009(8)
C1 .0493(10) .0555(11) .0382(8) -.0084(9) .0241(8) -.0045(8)
C2 .0480(11) .0595(13) .0586(11) -.0043(10) .0251(9) -.0097(9)
C3 .0628(12) .0549(13) .0523(10) .0016(10) .0261(9) -.0033(9)
C4 .0662(11) .0507(11) .0435(9) -.0126(10) .0292(9) -.0034(8)
C5 .0549(11) .0622(13) .0551(10) -.0135(10) .0330(9) -.0003(9)
C6 .0513(11) .0572(12) .0536(10) -.0068(10) .0325(9) -.0036(9)
C7 .0398(9) .0512(11) .0499(9) -.0044(9) .0218(8) -.0055(9)
C8 .0491(11) .086(2) .0514(11) -.0108(12) .0272(9) -.0095(12)
C9 .0520(11) .095(2) .0670(13) -.0106(12) .0355(10) -.0059(13)
C10 .0529(12) .080(2) .0747(13) -.0141(12) .0337(11) .0025(13)
C11 .0538(11) .0554(12) .0616(12) -.0126(10) .0234(9) -.0055(11)
C12 .0499(10) .0459(10) .0479(9) -.0001(8) .0236(8) .0010(8)

loop_
_atom_site_label
_atom_site_fract_x
_atom_site_fract_y
_atom_site_fract_z
_atom_site_U_iso_or_equiv
_atom_site_thermal_displace_type
_atom_site_calc_flag
_atom_site_refinement_flags
_atom_site_occupancy
_atom_site_disorder_group
_atom_site_type_symbol
O1 .55110(11) .78292(15) .18416(14) .0973(5) Uani d . 1 . O
O2 .66733(10) .72308(14) .19641(11) .0853(5) Uani d . 1 . O
O3 .38367(8) -.00163(14) -.10058(10) .0614(4) Uani d . 1 . O
N1 .47893(9) .1702(2) .07768(11) .0525(4) Uani d . 1 . N
N2 .59687(13) .6959(2) .18090(12) .0685(5) Uani d . 1 . N
C1 .50649(10) .2979(2) .10521(11) .0474(4) Uani d . 1 . C
C2 .45457(12) .4030(2) .10046(14) .0570(5) Uani d . 1 . C
C3 .48485(12) .5320(2) .12665(14) .0590(5) Uani d . 1 . C
C4 .56722(12) .5597(2) .15780(12) .0535(4) Uani d . 1 . C
C5 .62051(13) .4578(2) .16507(14) .0556(5) Uani d . 1 . C
C6 .59123(11) .3293(2) .14005(13) .0518(4) Uani d . 1 . C
C7 .39488(10) .1237(2) .04712(13) .0480(4) Uani d . 1 . C
C8 .38561(12) .1073(3) .14173(15) .0620(5) Uani d . 1 . C
C9 .29795(12) .0604(3) .1099(2) .0695(6) Uani d . 1 . C
C10 .27535(14) -.0684(2) .0472(2) .0693(6) Uani d . 1 . C
C11 .28524(12) -.0536(2) -.0461(2) .0607(5) Uani d . 1 . C
C12 .37379(10) -.0080(2) -.01273(13) .0491(4) Uani d . 1 . C
H2 .3988(11) .3864(18) .0820(13) .070(6) Uiso d . 1 . H
H3 .4514(11) .6046(18) .1255(13) .071(6) Uiso d . 1 . H
H5 .6752(11) .4800(17) .1866(13) .064(5) Uiso d . 1 . H
H6 .6276(10) .2569(17) .1468(13) .064(5) Uiso d . 1 . H
H7 .3533(9) .1909(15) -.0006(11) .043(4) Uiso d . 1 . H
H8A .4258(12) .0416(19) .1871(15) .074(6) Uiso d . 1 . H
H8B .4012(12) .195(2) .1821(16) .079(6) Uiso d . 1 . H
H9A .2927(13) .046(2) .1709(18) .098(7) Uiso d . 1 . H
H9B .2573(12) .128(2) .0651(15) .075(6) Uiso d . 1 . H
H10A .2149(13) -.099(2) .0208(14) .085(6) Uiso d . 1 . H
H10B .3148(12) -.145(2) .0930(15) .083(6) Uiso d . 1 . H
H11A .2433(11) .0157(19) -.0973(14) .074(6) Uiso d . 1 . H
H11B .2727(11) -.1378(19) -.0858(13) .065(5) Uiso d . 1 . H
H12 .4158(9) -.0749(15) .0368(12) .046(4) Uiso d . 1 . H
H1N1 .5159(11) .1077(19) .0875(14) .067(6) Uiso d . 1 . H
H1O3 .3719(14) .077(3) -.1308(19) .113(10) Uiso d . 1 . H

loop_
_atom_type_symbol
_atom_type_description
_atom_type_scat_dispersion_real
_atom_type_scat_dispersion_imag
_atom_type_scat_source
C C 0.0033 0.0016 'International Tables Vol C Tables 4.2.6.8 and 6.1.1.4'
H H 0.0000 0.0000 'International Tables Vol C Tables 4.2.6.8 and 6.1.1.4'
N N 0.0061 0.0033 'International Tables Vol C Tables 4.2.6.8 and 6.1.1.4'
O O 0.0106 0.0060 'International Tables Vol C Tables 4.2.6.8 and 6.1.1.4'

loop_
_geom_angle_atom_site_label_1
_geom_angle_atom_site_label_2
_geom_angle_atom_site_label_3
_geom_angle
_geom_angle_publ_flag
C1 N1 C7 124.5(2) yes
C1 N1 H1N1 118.0(10) yes
C7 N1 H1N1 116.0(10) yes
O1 N2 O2 121.9(2) no
O1 N2 C4 119.0(2) no
O2 N2 C4 119.1(2) no
N1 C1 C2 123.1(2) no
N1 C1 C6 119.3(2) no
C2 C1 C6 117.6(2) ?
C3 C2 C1 121.0(2) ?
C2 C3 C4 120.0(2) ?
C3 C4 C5 120.5(2) ?
C3 C4 N2 119.2(2) no
C5 C4 N2 120.3(2) no
C6 C5 C4 120.0(2) ?
C5 C6 C1 121.0(2) ?
N1 C7 C12 110.86(13) no
N1 C7 C8 112.34(14) no
C12 C7 C8 109.6(2) ?
C9 C8 C7 112.4(2) ?
C10 C9 C8 110.7(2) ?
C9 C10 C11 111.2(2) ?
C10 C11 C12 112.0(2) ?
O3 C12 C7 112.81(14) no
O3 C12 C11 111.39(13) no
C7 C12 C11 110.22(15) ?

loop_
_geom_bond_atom_site_label_1
_geom_bond_atom_site_label_2
_geom_bond_site_symmetry_2
_geom_bond_distance
_geom_bond_publ_flag
O1 N2 . 1.237(2) no
O2 N2 . 1.239(2) no
O3 C12 . 1.428(2) no
N1 C1 . 1.351(2) no
N1 C7 . 1.458(2) no
N2 C4 . 1.435(2) no
C1 C2 . 1.403(2) ?
C1 C6 . 1.413(2) ?
C2 C3 . 1.374(3) ?
C3 C4 . 1.378(2) ?
C4 C5 . 1.385(3) ?
C5 C6 . 1.363(2) ?
C7 C12 . 1.518(2) ?
C7 C8 . 1.529(2) ?
C8 C9 . 1.515(2) ?
C9 C10 . 1.511(3) ?
C10 C11 . 1.516(3) ?
C11 C12 . 1.521(2) ?

loop_
_geom_hbond_atom_site_label_D
_geom_hbond_atom_site_label_H
_geom_hbond_atom_site_label_A
_geom_hbond_site_symmetry_A
_geom_hbond_distance_DH
_geom_hbond_distance_HA
_geom_hbond_distance_DA
_geom_hbond_angle_DHA
N1 H1N1 O3 5_655 0.88(2) 2.07(2) 2.931(2) 165(2)
O3 H1O3 O2 5_665 0.87(3) 2.17(2) 3.034(2) 172(2)

loop_
_geom_torsion_atom_site_label_1
_geom_torsion_atom_site_label_2
_geom_torsion_atom_site_label_3
_geom_torsion_atom_site_label_4
_geom_torsion
_geom_torsion_publ_flag
C7 N1 C1 C2 -4.5(2) no
C7 N1 C1 C6 175.87(14) no
N1 C1 C2 C3 -178.3(2) ?
C6 C1 C2 C3 1.4(2) ?
C1 C2 C3 C4 0.2(3) ?
C2 C3 C4 C5 -1.3(3) ?
C2 C3 C4 N2 177.6(2) ?
O1 N2 C4 C3 8.3(3) yes
O1 N2 C4 C5 -172.8(2) yes
O2 N2 C4 C3 -171.3(2) yes
O2 N2 C4 C5 7.6(2) yes
C3 C4 C5 C6 0.8(3) ?
N2 C4 C5 C6 -178.1(2) ?
C4 C5 C6 C1 0.8(3) ?
N1 C1 C6 C5 177.8(2) ?
C2 C1 C6 C5 -1.9(2) ?
C1 N1 C7 C12 161.03(15) ?
C1 N1 C7 C8 -76.0(2) ?
N1 C7 C8 C9 179.4(2) ?
C12 C7 C8 C9 -56.9(2) ?
C7 C8 C9 C10 55.6(3) ?
C8 C9 C10 C11 -54.1(3) ?
C9 C10 C11 C12 55.7(3) ?
N1 C7 C12 O3 -53.6(2) no
C8 C7 C12 O3 -178.13(14) no
N1 C7 C12 C11 -178.78(15) ?
C8 C7 C12 C11 56.7(2) ?
C10 C11 C12 O3 176.8(2) ?
C10 C11 C12 C7 -57.2(2) ?
